data_4079763
loop_
_publ_author_name
'K\"ohler, Mathias'
'Langer, Jens'
'G\"orls, Helmar'
'Westerhausen, Matthias'

_publ_section_title
;
 Synthesis and Molecular Structures of Meta-Substituted Arylcalcium
 Iodides
;
_journal_issue 24
_journal_name_full Organometallics
_journal_page_first 8647
_journal_paper_doi 10.1021/om301087e
_journal_volume 31
_journal_year 2012
_chemical_formula_moiety '2(C23 H39 Ca I O4), C4 H8 O'
_chemical_formula_sum 'C25 H43 Ca I O4.5'
_chemical_formula_weight 582.57
_space_group_IT_number 15
_symmetry_cell_setting monoclinic
_symmetry_space_group_name_Hall '-C 2yc'
_symmetry_space_group_name_H-M 'C 1 2/c 1'
_atom_sites_solution_hydrogens geom
_atom_sites_solution_primary direct
_atom_sites_solution_secondary difmap
_audit_creation_method SHELXL-97
_cell_angle_alpha 90.00
_cell_angle_beta 90.123(3)
_cell_angle_gamma 90.00
_cell_formula_units_Z 8
_cell_length_a 17.5880(3)
_cell_length_b 18.9070(4)
_cell_length_c 16.7740(3)
_cell_measurement_reflns_used 5317
_cell_measurement_temperature 133(2)
_cell_measurement_theta_max 27.48
_cell_measurement_theta_min 3.16
_cell_volume 5577.95(18)
_computing_cell_refinement DENZO
_computing_data_collection COLLECT
_computing_data_reduction DENZO
_computing_molecular_graphics SHELXTL/PC
_computing_publication_material SHELXL-97
_computing_structure_refinement 'SHELXL-97 (Sheldrick, 2008)'
_computing_structure_solution 'SHELXS-97 (Sheldrick, 2008)'
_diffrn_ambient_temperature 133(2)
_diffrn_measured_fraction_theta_full 0.868
_diffrn_measured_fraction_theta_max 0.861
_diffrn_measurement_device_type KappaCCD
_diffrn_measurement_method 'phi- + omega-scan'
_diffrn_radiation_monochromator graphite
_diffrn_radiation_source 'fine-focus sealed tube'
_diffrn_radiation_type MoK\a
_diffrn_radiation_wavelength 0.71073
_diffrn_reflns_av_R_equivalents 0.0422
_diffrn_reflns_av_sigmaI/netI 0.0388
_diffrn_reflns_limit_h_max 22
_diffrn_reflns_limit_h_min -22
_diffrn_reflns_limit_k_max 24
_diffrn_reflns_limit_k_min -24
_diffrn_reflns_limit_l_max 21
_diffrn_reflns_limit_l_min 0
_diffrn_reflns_number 5317
_diffrn_reflns_theta_full 25.00
_diffrn_reflns_theta_max 27.48
_diffrn_reflns_theta_min 3.16
_exptl_absorpt_coefficient_mu 1.360
_exptl_absorpt_correction_type none
_exptl_crystal_colour colourless
_exptl_crystal_density_diffrn 1.387
_exptl_crystal_density_method 'not measured'
_exptl_crystal_description prism
_exptl_crystal_F_000 2416
_exptl_crystal_size_max 0.06
_exptl_crystal_size_mid 0.06
_exptl_crystal_size_min 0.06
_refine_diff_density_max 1.087
_refine_diff_density_min -0.813
_refine_diff_density_rms 0.162
_refine_ls_extinction_method none
_refine_ls_goodness_of_fit_ref 1.138
_refine_ls_hydrogen_treatment constr
_refine_ls_matrix_type full
_refine_ls_number_parameters 285
_refine_ls_number_reflns 4572
_refine_ls_number_restraints 0
_refine_ls_restrained_S_all 1.138
_refine_ls_R_factor_all 0.0552
_refine_ls_R_factor_gt 0.0483
_refine_ls_shift/su_max 0.001
_refine_ls_shift/su_mean 0.000
_refine_ls_structure_factor_coef Fsqd
_refine_ls_weighting_details 'calc w=1/[\s^2^(Fo^2^)+(0.0256P)^2^+44.2021P] where P=(Fo^2^+2Fc^2^)/3'
_refine_ls_weighting_scheme calc
_refine_ls_wR_factor_gt 0.1074
_refine_ls_wR_factor_ref 0.1131
_reflns_number_gt 4857
_reflns_number_total 5319
_reflns_threshold_expression >2sigma(I)
_cod_data_source_file om301087e_si_001.cif
_cod_data_source_block FO4306
_cod_original_sg_symbol_H-M 'C 2/c'
_cod_original_formula_sum 'C25 H43 Ca I O4.50'
_cod_database_code 4079763

loop_
_symmetry_equiv_pos_as_xyz
'x, y, z'
'-x, y, -z+1/2'
'x+1/2, y+1/2, z'
'-x+1/2, y+1/2, -z+1/2'
'-x, -y, -z'
'x, -y, z-1/2'
'-x+1/2, -y+1/2, -z'
'x+1/2, -y+1/2, z-1/2'

loop_
_atom_site_label
_atom_site_type_symbol
_atom_site_fract_x
_atom_site_fract_y
_atom_site_fract_z
_atom_site_U_iso_or_equiv
_atom_site_adp_type
_atom_site_occupancy
_atom_site_symmetry_multiplicity
_atom_site_calc_flag
_atom_site_refinement_flags
_atom_site_disorder_assembly
_atom_site_disorder_group
I1 I 0.13429(2) 0.58677(2) -0.08823(3) 0.04125(14) Uani 1 1 d . . .
Ca1 Ca 0.24328(6) 0.49233(6) 0.01550(7) 0.0291(3) Uani 1 1 d . A .
O1 O 0.1634(2) 0.5170(3) 0.1276(2) 0.0454(11) Uani 1 1 d . . .
O2 O 0.1648(2) 0.3952(2) -0.0218(3) 0.0376(10) Uani 1 1 d . . .
O3 O 0.3232(2) 0.4814(2) -0.0970(3) 0.0442(11) Uani 1 1 d . . .
O4 O 0.3185(2) 0.5939(3) 0.0493(3) 0.0511(12) Uani 1 1 d . . .
C1 C 0.3273(3) 0.4106(3) 0.0958(4) 0.0352(13) Uani 1 1 d . . .
C2 C 0.2891(3) 0.3679(3) 0.1519(4) 0.0354(13) Uani 1 1 d . A .
H2A H 0.2353 0.3719 0.1545 0.042 Uiso 1 1 calc R . .
C3 C 0.3244(4) 0.3198(3) 0.2044(4) 0.0393(14) Uani 1 1 d . . .
C4 C 0.4032(3) 0.3140(3) 0.2009(4) 0.0378(14) Uani 1 1 d . A .
H4A H 0.4290 0.2824 0.2356 0.045 Uiso 1 1 calc R . .
C5 C 0.4439(3) 0.3540(4) 0.1471(4) 0.0376(14) Uani 1 1 d . . .
H5A H 0.4976 0.3494 0.1443 0.045 Uiso 1 1 calc R A .
C6 C 0.4052(3) 0.4029(3) 0.0952(4) 0.0342(13) Uani 1 1 d . A .
H6A H 0.4343 0.4308 0.0593 0.041 Uiso 1 1 calc R . .
C7 C 0.2787(4) 0.2777(4) 0.2635(4) 0.0475(16) Uani 1 1 d . A .
H7A H 0.3129 0.2563 0.3028 0.071 Uiso 1 1 calc R . .
H7B H 0.2506 0.2404 0.2354 0.071 Uiso 1 1 calc R . .
H7C H 0.2427 0.3090 0.2907 0.071 Uiso 1 1 calc R . .
C8 C 0.1975(17) 0.546(4) 0.2034(18) 0.067(10) Uiso 0.35(7) 1 d P A 1
H8A H 0.2141 0.5057 0.2373 0.080 Uiso 0.35(7) 1 calc PR A 1
H8B H 0.2429 0.5743 0.1902 0.080 Uiso 0.35(7) 1 calc PR A 1
C8A C 0.1939(7) 0.5182(15) 0.2056(7) 0.045(5) Uiso 0.65(7) 1 d P A 2
H8C H 0.2495 0.5261 0.2051 0.054 Uiso 0.65(7) 1 calc PR A 2
H8D H 0.1827 0.4739 0.2347 0.054 Uiso 0.65(7) 1 calc PR A 2
C9 C 0.1488(8) 0.5852(5) 0.2437(5) 0.092(4) Uani 1 1 d . . .
H9A H 0.1742 0.6271 0.2672 0.110 Uiso 0.50 1 calc PR A 1
H9B H 0.1239 0.5578 0.2866 0.110 Uiso 0.50 1 calc PR A 1
H9C H 0.1206 0.5697 0.2902 0.110 Uiso 0.50 1 d PR A 2
H9D H 0.1822 0.6238 0.2587 0.110 Uiso 0.50 1 d PR A 2
C10 C 0.0930(6) 0.6063(7) 0.1804(7) 0.100(4) Uani 1 1 d . A .
H10A H 0.0434 0.6191 0.2041 0.120 Uiso 1 1 calc R . .
H10B H 0.1123 0.6470 0.1492 0.120 Uiso 1 1 calc R . .
C11 C 0.0859(4) 0.5431(5) 0.1299(5) 0.067(2) Uani 1 1 d . A .
H11A H 0.0512 0.5080 0.1540 0.080 Uiso 1 1 calc R . .
H11B H 0.0674 0.5555 0.0759 0.080 Uiso 1 1 calc R . .
C12 C 0.1897(3) 0.3233(3) -0.0330(4) 0.0381(14) Uani 1 1 d . A .
H12A H 0.2365 0.3140 -0.0018 0.046 Uiso 1 1 calc R . .
H12B H 0.2002 0.3139 -0.0899 0.046 Uiso 1 1 calc R . .
C13 C 0.1254(4) 0.2779(3) -0.0039(4) 0.0438(15) Uani 1 1 d . . .
H13A H 0.1266 0.2726 0.0548 0.053 Uiso 1 1 calc R A .
H13B H 0.1264 0.2305 -0.0289 0.053 Uiso 1 1 calc R . .
C14 C 0.0572(4) 0.3201(4) -0.0308(5) 0.0529(18) Uani 1 1 d . A .
H14A H 0.0446 0.3098 -0.0872 0.063 Uiso 1 1 calc R . .
H14B H 0.0123 0.3094 0.0027 0.063 Uiso 1 1 calc R . .
C15 C 0.0816(4) 0.3957(4) -0.0206(5) 0.0536(19) Uani 1 1 d . A .
H15A H 0.0614 0.4253 -0.0645 0.064 Uiso 1 1 calc R . .
H15B H 0.0628 0.4149 0.0307 0.064 Uiso 1 1 calc R . .
C16 C 0.3440(4) 0.5371(4) -0.1524(4) 0.0421(15) Uani 1 1 d . A .
H16A H 0.3644 0.5785 -0.1232 0.051 Uiso 1 1 calc R . .
H16B H 0.2990 0.5524 -0.1836 0.051 Uiso 1 1 calc R . .
C17 C 0.4031(4) 0.5072(4) -0.2064(4) 0.0500(17) Uani 1 1 d . . .
H17A H 0.3820 0.4986 -0.2603 0.060 Uiso 0.50 1 calc PR A 1
H17B H 0.4470 0.5397 -0.2108 0.060 Uiso 0.50 1 calc PR A 1
H17C H 0.4539 0.5199 -0.1891 0.060 Uiso 0.50 1 d PR A 2
H17D H 0.3960 0.5234 -0.2607 0.060 Uiso 0.50 1 d PR A 2
C18 C 0.4255(12) 0.4408(11) -0.1685(12) 0.075(5) Uiso 0.50 1 d P A 1
H18A H 0.4708 0.4484 -0.1344 0.090 Uiso 0.50 1 calc PR A 1
H18B H 0.4383 0.4052 -0.2096 0.090 Uiso 0.50 1 calc PR A 1
C18A C 0.3907(6) 0.4281(6) -0.2015(7) 0.029(2) Uiso 0.50 1 d P A 2
H18C H 0.3533 0.4123 -0.2421 0.035 Uiso 0.50 1 calc PR A 2
H18D H 0.4390 0.4023 -0.2099 0.035 Uiso 0.50 1 calc PR A 2
C19 C 0.3613(5) 0.4159(4) -0.1199(4) 0.0556(19) Uani 1 1 d . A .
H19A H 0.3270 0.3851 -0.1514 0.067 Uiso 0.50 1 calc PR B 1
H19B H 0.3793 0.3896 -0.0725 0.067 Uiso 0.50 1 calc PR B 1
H19C H 0.4026 0.4052 -0.0836 0.067 Uiso 0.50 1 d PR B 2
H19D H 0.3259 0.3765 -0.1199 0.067 Uiso 0.50 1 d PR B 2
C20 C 0.2983(6) 0.6634(7) 0.0627(8) 0.031(3) Uiso 0.50 1 d P A 1
H20A H 0.2990 0.6752 0.1202 0.037 Uiso 0.50 1 calc PR A 1
H20B H 0.2476 0.6745 0.0401 0.037 Uiso 0.50 1 calc PR A 1
C20A C 0.3006(8) 0.6735(8) 0.0287(10) 0.046(4) Uiso 0.50 1 d P A 2
H20C H 0.2666 0.6765 -0.0183 0.056 Uiso 0.50 1 calc PR A 2
H20D H 0.2754 0.6970 0.0743 0.056 Uiso 0.50 1 calc PR A 2
C21 C 0.3680(5) 0.7044(4) 0.0131(5) 0.063(2) Uani 1 1 d . . .
H21A H 0.3648 0.6971 -0.0452 0.075 Uiso 0.50 1 calc PR A 1
H21B H 0.3709 0.7555 0.0255 0.075 Uiso 0.50 1 calc PR A 1
H21C H 0.3681 0.7521 0.0345 0.075 Uiso 0.50 1 d PR A 2
H21D H 0.3759 0.7073 -0.0440 0.075 Uiso 0.50 1 d PR A 2
C22 C 0.4319(4) 0.6623(4) 0.0513(4) 0.0452(16) Uani 1 1 d . A .
H22A H 0.4450 0.6817 0.1045 0.054 Uiso 1 1 calc R . .
H22B H 0.4779 0.6630 0.0174 0.054 Uiso 1 1 calc R . .
C23 C 0.4004(4) 0.5880(4) 0.0584(4) 0.0480(16) Uani 1 1 d . A .
H23A H 0.4218 0.5572 0.0163 0.058 Uiso 1 1 calc R . .
H23B H 0.4132 0.5675 0.1110 0.058 Uiso 1 1 calc R . .
O1T O 0.0000 0.2149(4) 0.2500 0.0536(17) Uani 1 2 d S . .
C1T C 0.0646(4) 0.2591(4) 0.2351(5) 0.0544(19) Uani 1 1 d . . .
H1TA H 0.0921 0.2428 0.1871 0.065 Uiso 1 1 calc R . .
H1TB H 0.1000 0.2580 0.2810 0.065 Uiso 1 1 calc R . .
C2T C 0.0343(4) 0.3325(4) 0.2226(5) 0.0554(18) Uani 1 1 d . . .
H2TA H 0.0194 0.3405 0.1664 0.066 Uiso 1 1 calc R . .
H2TB H 0.0719 0.3688 0.2387 0.066 Uiso 1 1 calc R . .

loop_
_atom_site_aniso_label
_atom_site_aniso_U_11
_atom_site_aniso_U_22
_atom_site_aniso_U_33
_atom_site_aniso_U_23
_atom_site_aniso_U_13
_atom_site_aniso_U_12
I1 0.0375(2) 0.0378(2) 0.0484(2) 0.00670(19) 0.00139(17) 0.00945(19)
Ca1 0.0202(5) 0.0291(6) 0.0380(6) -0.0006(5) 0.0031(4) 0.0019(4)
O1 0.032(2) 0.063(3) 0.041(2) -0.003(2) 0.0038(18) 0.012(2)
O2 0.0244(19) 0.028(2) 0.061(3) 0.0006(19) -0.0023(18) 0.0005(16)
O3 0.045(2) 0.036(2) 0.052(3) 0.009(2) 0.022(2) 0.0104(19)
O4 0.027(2) 0.043(3) 0.084(3) -0.010(2) 0.003(2) -0.006(2)
C1 0.036(3) 0.033(3) 0.036(3) -0.003(3) -0.002(2) 0.006(3)
C2 0.025(3) 0.040(4) 0.042(3) -0.002(3) 0.000(2) 0.001(3)
C3 0.041(3) 0.038(4) 0.039(3) -0.005(3) -0.002(3) -0.007(3)
C4 0.033(3) 0.037(4) 0.044(3) -0.001(3) -0.005(2) 0.007(3)
C5 0.023(3) 0.043(4) 0.047(3) -0.005(3) -0.002(2) 0.004(3)
C6 0.034(3) 0.034(3) 0.034(3) -0.007(3) 0.004(2) -0.010(2)
C7 0.043(4) 0.049(4) 0.051(4) 0.003(3) 0.005(3) -0.001(3)
C9 0.170(12) 0.057(6) 0.050(5) -0.010(4) 0.004(6) -0.003(7)
C10 0.086(7) 0.098(9) 0.118(9) -0.046(7) -0.003(6) 0.030(6)
C11 0.033(4) 0.099(7) 0.069(5) 0.000(5) 0.014(3) 0.008(4)
C12 0.030(3) 0.033(4) 0.051(4) -0.004(3) -0.005(3) 0.003(3)
C13 0.043(3) 0.031(3) 0.058(4) 0.001(3) -0.002(3) -0.007(3)
C14 0.027(3) 0.045(4) 0.087(5) -0.013(4) 0.004(3) -0.001(3)
C15 0.024(3) 0.036(4) 0.101(6) 0.000(4) 0.003(3) -0.002(3)
C16 0.042(4) 0.036(4) 0.048(4) 0.006(3) 0.011(3) 0.005(3)
C17 0.048(4) 0.046(4) 0.056(4) 0.004(3) 0.021(3) 0.006(3)
C19 0.064(4) 0.041(4) 0.062(4) 0.010(3) 0.028(4) 0.017(4)
C21 0.057(4) 0.029(4) 0.103(6) -0.004(4) -0.023(4) 0.000(3)
C22 0.032(3) 0.042(4) 0.062(4) -0.011(3) 0.001(3) -0.002(3)
C23 0.037(3) 0.044(4) 0.063(4) 0.003(3) -0.005(3) -0.005(3)
O1T 0.044(4) 0.044(4) 0.073(5) 0.000 0.002(3) 0.000
C1T 0.039(4) 0.063(5) 0.062(4) 0.014(4) 0.008(3) 0.000(3)
C2T 0.057(4) 0.056(5) 0.054(4) 0.009(4) -0.003(3) -0.010(4)

loop_
_atom_type_symbol
_atom_type_description
_atom_type_scat_dispersion_real
_atom_type_scat_dispersion_imag
_atom_type_scat_source
C C 0.0033 0.0016 'International Tables Vol C Tables 4.2.6.8 and 6.1.1.4'
H H 0.0000 0.0000 'International Tables Vol C Tables 4.2.6.8 and 6.1.1.4'
Ca Ca 0.2262 0.3064 'International Tables Vol C Tables 4.2.6.8 and 6.1.1.4'
I I -0.4742 1.8119 'International Tables Vol C Tables 4.2.6.8 and 6.1.1.4'
O O 0.0106 0.0060 'International Tables Vol C Tables 4.2.6.8 and 6.1.1.4'

loop_
_geom_angle_atom_site_label_1
_geom_angle_atom_site_label_2
_geom_angle_atom_site_label_3
_geom_angle
_geom_angle_site_symmetry_1
_geom_angle_site_symmetry_3
O3 Ca1 O2 93.92(16) . .
O3 Ca1 O1 173.78(17) . .
O2 Ca1 O1 90.89(16) . .
O3 Ca1 O4 85.96(17) . .
O2 Ca1 O4 177.23(17) . .
O1 Ca1 O4 89.04(17) . .
O3 Ca1 C1 91.37(17) . .
O2 Ca1 C1 90.38(18) . .
O1 Ca1 C1 92.54(17) . .
O4 Ca1 C1 92.39(19) . .
O3 Ca1 I1 88.31(11) . .
O2 Ca1 I1 86.57(10) . .
O1 Ca1 I1 88.04(11) . .
O4 Ca1 I1 90.66(13) . .
C1 Ca1 I1 176.90(15) . .
C8A O1 C11 108.9(7) . .
C8A O1 C8 20.4(19) . .
C11 O1 C8 103.1(14) . .
C8A O1 Ca1 120.5(5) . .
C11 O1 Ca1 129.8(4) . .
C8 O1 Ca1 120.0(12) . .
C12 O2 C15 108.3(4) . .
C12 O2 Ca1 125.8(3) . .
C15 O2 Ca1 124.7(4) . .
C16 O3 C19 109.3(4) . .
C16 O3 Ca1 126.8(4) . .
C19 O3 Ca1 123.9(4) . .
C20 O4 C23 108.2(6) . .
C20 O4 C20A 22.3(6) . .
C23 O4 C20A 107.2(7) . .
C20 O4 Ca1 131.1(5) . .
C23 O4 Ca1 120.6(4) . .
C20A O4 Ca1 127.0(6) . .
C6 C1 C2 114.8(6) . .
C6 C1 Ca1 129.9(5) . .
C2 C1 Ca1 115.2(4) . .
C3 C2 C1 125.2(5) . .
C3 C2 H2A 117.4 . .
C1 C2 H2A 117.4 . .
C4 C3 C2 117.5(6) . .
C4 C3 C7 121.3(6) . .
C2 C3 C7 121.2(6) . .
C5 C4 C3 120.2(6) . .
C5 C4 H4A 119.9 . .
C3 C4 H4A 119.9 . .
C4 C5 C6 120.2(5) . .
C4 C5 H5A 119.9 . .
C6 C5 H5A 119.9 . .
C1 C6 C5 122.2(6) . .
C1 C6 H6A 118.9 . .
C5 C6 H6A 118.9 . .
C3 C7 H7A 109.5 . .
C3 C7 H7B 109.5 . .
H7A C7 H7B 109.5 . .
C3 C7 H7C 109.5 . .
H7A C7 H7C 109.5 . .
H7B C7 H7C 109.5 . .
C9 C8 O1 112(2) . .
C9 C8 H8A 109.2 . .
O1 C8 H8A 109.2 . .
C9 C8 H8B 109.2 . .
O1 C8 H8B 109.2 . .
H8A C8 H8B 107.9 . .
O1 C8A C9 101.0(11) . .
O1 C8A H8C 111.6 . .
C9 C8A H8C 111.6 . .
O1 C8A H8D 111.6 . .
C9 C8A H8D 111.6 . .
H8C C8A H8D 109.4 . .
C8 C9 C10 102.2(15) . .
C8 C9 C8A 17(2) . .
C10 C9 C8A 104.4(8) . .
C8 C9 H9A 111.3 . .
C10 C9 H9A 111.3 . .
C8A C9 H9A 124.0 . .
C8 C9 H9B 111.3 . .
C10 C9 H9B 111.3 . .
C8A C9 H9B 95.4 . .
H9A C9 H9B 109.2 . .
C8 C9 H9C 124.9 . .
C10 C9 H9C 108.3 . .
C8A C9 H9C 109.3 . .
H9A C9 H9C 98.8 . .
H9B C9 H9C 14.0 . .
C8 C9 H9D 99.6 . .
C10 C9 H9D 112.2 . .
C8A C9 H9D 113.2 . .
H9A C9 H9D 12.2 . .
H9B C9 H9D 118.3 . .
H9C C9 H9D 109.2 . .
C11 C10 C9 104.3(9) . .
C11 C10 H10A 110.9 . .
C9 C10 H10A 110.9 . .
C11 C10 H10B 110.9 . .
C9 C10 H10B 110.9 . .
H10A C10 H10B 108.9 . .
O1 C11 C10 102.4(7) . .
O1 C11 H11A 111.3 . .
C10 C11 H11A 111.3 . .
O1 C11 H11B 111.3 . .
C10 C11 H11B 111.3 . .
H11A C11 H11B 109.2 . .
O2 C12 C13 105.5(5) . .
O2 C12 H12A 110.6 . .
C13 C12 H12A 110.6 . .
O2 C12 H12B 110.6 . .
C13 C12 H12B 110.6 . .
H12A C12 H12B 108.8 . .
C12 C13 C14 101.5(5) . .
C12 C13 H13A 111.5 . .
C14 C13 H13A 111.5 . .
C12 C13 H13B 111.5 . .
C14 C13 H13B 111.5 . .
H13A C13 H13B 109.3 . .
C15 C14 C13 104.0(5) . .
C15 C14 H14A 111.0 . .
C13 C14 H14A 111.0 . .
C15 C14 H14B 111.0 . .
C13 C14 H14B 111.0 . .
H14A C14 H14B 109.0 . .
O2 C15 C14 106.1(5) . .
O2 C15 H15A 110.5 . .
C14 C15 H15A 110.5 . .
O2 C15 H15B 110.5 . .
C14 C15 H15B 110.5 . .
H15A C15 H15B 108.7 . .
O3 C16 C17 106.9(5) . .
O3 C16 H16A 110.3 . .
C17 C16 H16A 110.3 . .
O3 C16 H16B 110.3 . .
C17 C16 H16B 110.3 . .
H16A C16 H16B 108.6 . .
C18 C17 C16 104.4(9) . .
C18 C17 C18A 33.5(8) . .
C16 C17 C18A 103.9(6) . .
C18 C17 H17A 110.9 . .
C16 C17 H17A 110.9 . .
C18A C17 H17A 80.4 . .
C18 C17 H17B 110.9 . .
C16 C17 H17B 110.9 . .
C18A C17 H17B 136.9 . .
H17A C17 H17B 108.9 . .
C18 C17 H17C 80.5 . .
C16 C17 H17C 111.6 . .
C18A C17 H17C 111.2 . .
H17A C17 H17C 131.1 . .
H17B C17 H17C 31.8 . .
C18 C17 H17D 135.6 . .
C16 C17 H17D 111.3 . .
C18A C17 H17D 110.1 . .
H17A C17 H17D 31.3 . .
H17B C17 H17D 80.3 . .
H17C C17 H17D 108.7 . .
C17 C18 C19 108.0(13) . .
C17 C18 H18A 110.1 . .
C19 C18 H18A 110.1 . .
C17 C18 H18B 110.1 . .
C19 C18 H18B 110.1 . .
H18A C18 H18B 108.4 . .
C19 C18A C17 104.7(8) . .
C19 C18A H18C 110.8 . .
C17 C18A H18C 110.8 . .
C19 C18A H18D 110.8 . .
C17 C18A H18D 110.8 . .
H18C C18A H18D 108.9 . .
O3 C19 C18 103.1(9) . .
O3 C19 C18A 105.8(6) . .
C18 C19 C18A 33.8(8) . .
O3 C19 H19A 111.1 . .
C18 C19 H19A 111.1 . .
C18A C19 H19A 79.2 . .
O3 C19 H19B 111.1 . .
C18 C19 H19B 111.1 . .
C18A C19 H19B 135.1 . .
H19A C19 H19B 109.1 . .
O3 C19 H19C 110.8 . .
C18 C19 H19C 80.7 . .
C18A C19 H19C 110.5 . .
H19A C19 H19C 131.9 . .
H19B C19 H19C 31.9 . .
O3 C19 H19D 110.9 . .
C18 C19 H19D 137.6 . .
C18A C19 H19D 110.1 . .
H19A C19 H19D 32.7 . .
H19B C19 H19D 79.6 . .
H19C C19 H19D 108.7 . .
O4 C20 C21 99.8(8) . .
O4 C20 H20A 111.8 . .
C21 C20 H20A 111.8 . .
O4 C20 H20B 111.8 . .
C21 C20 H20B 111.8 . .
H20A C20 H20B 109.5 . .
C21 C20A O4 106.2(10) . .
C21 C20A H20C 110.5 . .
O4 C20A H20C 110.5 . .
C21 C20A H20D 110.5 . .
O4 C20A H20D 110.5 . .
H20C C20A H20D 108.7 . .
C20A C21 C22 110.0(9) . .
C20A C21 C20 19.5(8) . .
C22 C21 C20 95.2(7) . .
C20A C21 H21A 94.7 . .
C22 C21 H21A 112.7 . .
C20 C21 H21A 112.7 . .
C20A C21 H21B 115.3 . .
C22 C21 H21B 112.7 . .
C20 C21 H21B 112.7 . .
H21A C21 H21B 110.2 . .
C20A C21 H21C 109.3 . .
C22 C21 H21C 109.4 . .
C20 C21 H21C 104.3 . .
H21A C21 H21C 119.6 . .
H21B C21 H21C 10.0 . .
C20A C21 H21D 110.0 . .
C22 C21 H21D 109.9 . .
C20 C21 H21D 128.5 . .
H21A C21 H21D 16.1 . .
H21B C21 H21D 98.3 . .
H21C C21 H21D 108.2 . .
C21 C22 C23 104.3(5) . .
C21 C22 H22A 110.9 . .
C23 C22 H22A 110.9 . .
C21 C22 H22B 110.9 . .
C23 C22 H22B 110.9 . .
H22A C22 H22B 108.9 . .
O4 C23 C22 106.5(5) . .
O4 C23 H23A 110.4 . .
C22 C23 H23A 110.4 . .
O4 C23 H23B 110.4 . .
C22 C23 H23B 110.4 . .
H23A C23 H23B 108.6 . .
C1T O1T C1T 108.7(8) . 2
O1T C1T C2T 106.4(6) . .
O1T C1T H1TA 110.5 . .
C2T C1T H1TA 110.5 . .
O1T C1T H1TB 110.5 . .
C2T C1T H1TB 110.5 . .
H1TA C1T H1TB 108.6 . .
C1T C2T C2T 101.4(4) . 2
C1T C2T H2TA 111.5 . .
C2T C2T H2TA 111.5 2 .
C1T C2T H2TB 111.5 . .
C2T C2T H2TB 111.5 2 .
H2TA C2T H2TB 109.3 . .

loop_
_geom_bond_atom_site_label_1
_geom_bond_atom_site_label_2
_geom_bond_distance
_geom_bond_site_symmetry_2
I1 Ca1 3.1426(12) .
Ca1 O3 2.365(4) .
Ca1 O2 2.381(4) .
Ca1 O1 2.395(4) .
Ca1 O4 2.399(5) .
Ca1 C1 2.526(6) .
O1 C8A 1.414(12) .
O1 C11 1.450(8) .
O1 C8 1.51(4) .
O2 C12 1.440(7) .
O2 C15 1.462(7) .
O3 C16 1.451(7) .
O3 C19 1.460(8) .
O4 C20 1.381(13) .
O4 C23 1.451(7) .
O4 C20A 1.576(16) .
C1 C6 1.377(7) .
C1 C2 1.412(9) .
C2 C3 1.408(9) .
C2 H2A 0.9500 .
C3 C4 1.393(8) .
C3 C7 1.505(9) .
C4 C5 1.379(9) .
C4 H4A 0.9500 .
C5 C6 1.440(9) .
C5 H5A 0.9500 .
C6 H6A 0.9500 .
C7 H7A 0.9800 .
C7 H7B 0.9800 .
C7 H7C 0.9800 .
C8 C9 1.32(4) .
C8 H8A 0.9900 .
C8 H8B 0.9900 .
C8A C9 1.63(2) .
C8A H8C 0.9900 .
C8A H8D 0.9900 .
C9 C10 1.499(15) .
C9 H9A 0.9900 .
C9 H9B 0.9900 .
C9 H9C 0.9708 .
C9 H9D 0.9697 .
C10 C11 1.469(14) .
C10 H10A 0.9900 .
C10 H10B 0.9900 .
C11 H11A 0.9900 .
C11 H11B 0.9900 .
C12 C13 1.502(9) .
C12 H12A 0.9900 .
C12 H12B 0.9900 .
C13 C14 1.509(10) .
C13 H13A 0.9900 .
C13 H13B 0.9900 .
C14 C15 1.503(10) .
C14 H14A 0.9900 .
C14 H14B 0.9900 .
C15 H15A 0.9900 .
C15 H15B 0.9900 .
C16 C17 1.490(8) .
C16 H16A 0.9900 .
C16 H16B 0.9900 .
C17 C18 1.46(2) .
C17 C18A 1.515(14) .
C17 H17A 0.9900 .
C17 H17B 0.9900 .
C17 H17C 0.9694 .
C17 H17D 0.9697 .
C18 C19 1.47(2) .
C18 H18A 0.9900 .
C18 H18B 0.9900 .
C18A C19 1.482(13) .
C18A H18C 0.9900 .
C18A H18D 0.9900 .
C19 H19A 0.9900 .
C19 H19B 0.9900 .
C19 H19C 0.9691 .
C19 H19D 0.9701 .
C20 C21 1.674(15) .
C20 H20A 0.9900 .
C20 H20B 0.9900 .
C20A C21 1.349(16) .
C20A H20C 0.9900 .
C20A H20D 0.9900 .
C21 C22 1.517(10) .
C21 H21A 0.9900 .
C21 H21B 0.9900 .
C21 H21C 0.9701 .
C21 H21D 0.9703 .
C22 C23 1.517(10) .
C22 H22A 0.9900 .
C22 H22B 0.9900 .
C23 H23A 0.9900 .
C23 H23B 0.9900 .
O1T C1T 1.433(8) .
O1T C1T 1.433(8) 2
C1T C2T 1.502(11) .
C1T H1TA 0.9900 .
C1T H1TB 0.9900 .
C2T C2T 1.519(14) 2
C2T H2TA 0.9900 .
C2T H2TB 0.9900 .
